data_2212656
loop_
_publ_author_name
'Zhi-Feng Lu'
'Jian-Hua Xu'
'Jeannie Bee-Jan Teh'
'Hoong-Kun Fun'

_publ_section_title
;
 5-[(4-Methylphenyl)methyl]benzene-1,2,4-tricarbonitrile
;
_journal_coeditor_code OM2090
_journal_issue 3
_journal_name_full 'Acta Crystallographica Section E'
_journal_page_first o1230
_journal_page_last o1231
_journal_paper_doi 10.1107/S1600536807005387
_journal_volume 63
_journal_year 2007
_chemical_formula_iupac 'C17 H11 N3'
_chemical_formula_moiety 'C17 H11 N3'
_chemical_formula_sum 'C17 H11 N3'
_chemical_formula_weight 257.29
_chemical_name_systematic
;
5-[(4-Methylphenyl)methyl]benzene-1,2,4-tricarbonitrile
;
_space_group_IT_number 14
_symmetry_cell_setting monoclinic
_symmetry_space_group_name_Hall '-P 2ybc'
_symmetry_space_group_name_H-M 'P 1 21/c 1'
_atom_sites_solution_hydrogens geom
_atom_sites_solution_primary direct
_atom_sites_solution_secondary difmap
_audit_creation_method SHELXL-97
_cell_angle_alpha 90.00
_cell_angle_beta 95.6170(10)
_cell_angle_gamma 90.00
_cell_formula_units_Z 4
_cell_length_a 9.5455(2)
_cell_length_b 9.3500(2)
_cell_length_c 15.3899(3)
_cell_measurement_reflns_used 7132
_cell_measurement_temperature 100.00(10)
_cell_measurement_theta_max 42.90
_cell_measurement_theta_min 2.55
_cell_volume 1366.96(5)
_computing_cell_refinement APEX2
_computing_data_collection 'APEX2 (Bruker, 2005)'
_computing_data_reduction 'SAINT (Bruker, 2005)'
_computing_molecular_graphics SHELXTL
_computing_publication_material 'SHELXTL, PARST (Nardelli, 1995) and PLATON (Spek, 2003)'
_computing_structure_refinement SHELXTL
_computing_structure_solution 'SHELXTL (Sheldrick, 1998)'
_diffrn_ambient_temperature 297(2)
_diffrn_detector_area_resol_mean 8.33
_diffrn_measured_fraction_theta_full 0.994
_diffrn_measured_fraction_theta_max 0.994
_diffrn_measurement_device_type 'Bruker SMART APEX2 CCD'
_diffrn_measurement_method \w
_diffrn_radiation_monochromator graphite
_diffrn_radiation_source 'fine-focus sealed tube'
_diffrn_radiation_type MoK\a
_diffrn_radiation_wavelength 0.71073
_diffrn_reflns_av_R_equivalents 0.0292
_diffrn_reflns_av_sigmaI/netI 0.0211
_diffrn_reflns_limit_h_max 18
_diffrn_reflns_limit_h_min -18
_diffrn_reflns_limit_k_max 17
_diffrn_reflns_limit_k_min -17
_diffrn_reflns_limit_l_max 29
_diffrn_reflns_limit_l_min -29
_diffrn_reflns_number 63196
_diffrn_reflns_theta_full 42.90
_diffrn_reflns_theta_max 42.90
_diffrn_reflns_theta_min 2.55
_diffrn_standards_number 0
_exptl_absorpt_coefficient_mu 0.076
_exptl_absorpt_correction_T_max 0.9699
_exptl_absorpt_correction_T_min 0.8790
_exptl_absorpt_correction_type multi-scan
_exptl_absorpt_process_details '(SADABS; Bruker, 2005)'
_exptl_crystal_colour Colourless
_exptl_crystal_density_diffrn 1.250
_exptl_crystal_density_method 'not measured'
_exptl_crystal_description Block
_exptl_crystal_F_000 536
_exptl_crystal_size_max 0.52
_exptl_crystal_size_mid 0.46
_exptl_crystal_size_min 0.40
_refine_diff_density_max 0.647
_refine_diff_density_min -0.272
_refine_ls_extinction_method none
_refine_ls_goodness_of_fit_ref 1.063
_refine_ls_hydrogen_treatment constr
_refine_ls_matrix_type full
_refine_ls_number_parameters 182
_refine_ls_number_reflns 10008
_refine_ls_number_restraints 0
_refine_ls_restrained_S_all 1.063
_refine_ls_R_factor_all 0.0612
_refine_ls_R_factor_gt 0.0477
_refine_ls_shift/su_max 0.000
_refine_ls_shift/su_mean 0.000
_refine_ls_structure_factor_coef Fsqd
_refine_ls_weighting_details 'calc w=1/[\s^2^(Fo^2^)+(0.0794P)^2^+0.1393P] where P=(Fo^2^+2Fc^2^)/3'
_refine_ls_weighting_scheme calc
_refine_ls_wR_factor_gt 0.1353
_refine_ls_wR_factor_ref 0.1444
_reflns_number_gt 8050
_reflns_number_total 10008
_reflns_threshold_expression I>2\s(I)
_cod_data_source_file om2090.cif
_cod_data_source_block I
_cod_original_sg_symbol_H-M 'P 21/c'
_cod_database_code 2212656
_cod_database_fobs_code 2212656

loop_
_symmetry_equiv_pos_as_xyz
'x, y, z'
'-x, y+1/2, -z+1/2'
'-x, -y, -z'
'x, -y-1/2, z-1/2'

loop_
_atom_site_type_symbol
_atom_site_label
_atom_site_fract_x
_atom_site_fract_y
_atom_site_fract_z
_atom_site_U_iso_or_equiv
_atom_site_adp_type
_atom_site_calc_flag
_atom_site_refinement_flags
_atom_site_occupancy
N N1 0.08435(7) 0.34089(7) 0.10877(3) 0.02678(11) Uani d . 1
N N2 -0.12630(7) 0.34589(7) 0.32472(4) 0.02850(11) Uani d . 1
N N3 0.34813(7) -0.13509(7) 0.52048(4) 0.02784(11) Uani d . 1
C C1 0.29525(5) 0.11150(5) 0.24395(3) 0.01454(7) Uani d . 1
H H1A 0.3448 0.1139 0.1948 0.017 Uiso calc R 1
C C2 0.17471(5) 0.19473(5) 0.24606(3) 0.01433(7) Uani d . 1
C C3 0.09958(5) 0.19430(5) 0.32037(3) 0.01517(8) Uani d . 1
C C4 0.14550(5) 0.10894(5) 0.39165(3) 0.01600(8) Uani d . 1
H H4A 0.0969 0.1079 0.4412 0.019 Uiso calc R 1
C C5 0.26567(5) 0.02491(5) 0.38764(3) 0.01478(7) Uani d . 1
C C6 0.34283(5) 0.02464(5) 0.31429(3) 0.01383(7) Uani d . 1
C C7 0.47004(6) -0.07117(6) 0.31260(3) 0.01775(8) Uani d . 1
H H7A 0.5314 -0.0560 0.3659 0.021 Uiso calc R 1
H H7B 0.4389 -0.1699 0.3124 0.021 Uiso calc R 1
C C8 0.55428(5) -0.04844(5) 0.23566(3) 0.01571(8) Uani d . 1
C C9 0.67006(6) 0.04341(6) 0.24210(3) 0.01819(8) Uani d . 1
H H9A 0.6954 0.0917 0.2941 0.022 Uiso calc R 1
C C10 0.74809(6) 0.06313(6) 0.17081(4) 0.02021(9) Uani d . 1
H H10A 0.8249 0.1248 0.1760 0.024 Uiso calc R 1
C C11 0.71276(6) -0.00812(6) 0.09196(3) 0.01905(9) Uani d . 1
C C12 0.59584(6) -0.09902(6) 0.08589(3) 0.01906(9) Uani d . 1
H H12A 0.5701 -0.1470 0.0338 0.023 Uiso calc R 1
C C13 0.51742(6) -0.11879(6) 0.15662(3) 0.01751(8) Uani d . 1
H H13A 0.4398 -0.1794 0.1512 0.021 Uiso calc R 1
C C14 0.12501(6) 0.27750(6) 0.17064(3) 0.01823(9) Uani d . 1
C C15 -0.02479(6) 0.27968(6) 0.32299(3) 0.01950(9) Uani d . 1
C C16 0.31064(6) -0.06405(6) 0.46124(3) 0.01909(9) Uani d . 1
C C17 0.79813(7) 0.01157(8) 0.01580(4) 0.02758(12) Uani d . 1
H H17A 0.7408 0.0552 -0.0317 0.041 Uiso calc R 1
H H17B 0.8306 -0.0798 -0.0024 0.041 Uiso calc R 1
H H17C 0.8775 0.0719 0.0328 0.041 Uiso calc R 1

loop_
_atom_site_aniso_label
_atom_site_aniso_U_11
_atom_site_aniso_U_22
_atom_site_aniso_U_33
_atom_site_aniso_U_12
_atom_site_aniso_U_13
_atom_site_aniso_U_23
N1 0.0332(3) 0.0302(3) 0.01669(18) 0.0095(2) 0.00146(17) 0.00585(17)
N2 0.0282(3) 0.0325(3) 0.0254(2) 0.0125(2) 0.00543(18) 0.00241(19)
N3 0.0375(3) 0.0266(2) 0.0191(2) 0.0047(2) 0.00117(18) 0.00810(17)
C1 0.01590(17) 0.01502(17) 0.01276(15) 0.00052(13) 0.00168(12) 0.00103(12)
C2 0.01625(17) 0.01453(16) 0.01208(15) 0.00058(13) 0.00071(12) 0.00069(12)
C3 0.01618(18) 0.01581(17) 0.01358(16) 0.00150(13) 0.00171(12) -0.00013(13)
C4 0.01843(19) 0.01653(18) 0.01334(16) 0.00063(14) 0.00306(13) 0.00080(13)
C5 0.01774(18) 0.01428(16) 0.01224(15) -0.00026(13) 0.00100(12) 0.00152(12)
C6 0.01516(17) 0.01352(16) 0.01270(15) -0.00032(13) 0.00081(12) 0.00029(12)
C7 0.01842(19) 0.01812(19) 0.01689(18) 0.00377(15) 0.00270(14) 0.00291(14)
C8 0.01553(17) 0.01567(17) 0.01584(17) 0.00238(13) 0.00107(13) -0.00024(13)
C9 0.01756(19) 0.01852(19) 0.01848(18) -0.00011(15) 0.00171(14) -0.00343(15)
C10 0.01717(19) 0.0222(2) 0.0216(2) -0.00153(16) 0.00372(15) -0.00225(16)
C11 0.0179(2) 0.0217(2) 0.01790(19) 0.00398(16) 0.00347(15) 0.00026(15)
C12 0.0202(2) 0.0208(2) 0.01587(18) 0.00249(16) 0.00027(14) -0.00184(15)
C13 0.01762(19) 0.01770(19) 0.01689(18) 0.00016(15) 0.00003(14) -0.00100(14)
C14 0.0207(2) 0.0197(2) 0.01420(17) 0.00401(16) 0.00127(14) 0.00185(14)
C15 0.0208(2) 0.0215(2) 0.01636(18) 0.00446(16) 0.00297(15) 0.00034(15)
C16 0.0237(2) 0.01866(19) 0.01486(17) 0.00147(16) 0.00172(15) 0.00302(14)
C17 0.0252(3) 0.0364(3) 0.0225(2) 0.0033(2) 0.00922(19) 0.0017(2)

loop_
_atom_type_symbol
_atom_type_description
_atom_type_scat_dispersion_real
_atom_type_scat_dispersion_imag
_atom_type_scat_source
C C 0.0033 0.0016 'International Tables Vol C Tables 4.2.6.8 and 6.1.1.4'
H H 0.0000 0.0000 'International Tables Vol C Tables 4.2.6.8 and 6.1.1.4'
N N 0.0061 0.0033 'International Tables Vol C Tables 4.2.6.8 and 6.1.1.4'

loop_
_geom_angle_atom_site_label_1
_geom_angle_atom_site_label_2
_geom_angle_atom_site_label_3
_geom_angle
C2 C1 C6 121.00(4)
C2 C1 H1A 119.5
C6 C1 H1A 119.5
C1 C2 C3 120.35(4)
C1 C2 C14 119.38(4)
C3 C2 C14 120.24(4)
C4 C3 C2 119.70(4)
C4 C3 C15 119.64(4)
C2 C3 C15 120.66(4)
C3 C4 C5 118.97(4)
C3 C4 H4A 120.5
C5 C4 H4A 120.5
C4 C5 C6 122.22(4)
C4 C5 C16 118.31(4)
C6 C5 C16 119.47(4)
C1 C6 C5 117.77(4)
C1 C6 C7 122.24(4)
C5 C6 C7 119.97(4)
C8 C7 C6 114.87(4)
C8 C7 H7A 108.6
C6 C7 H7A 108.6
C8 C7 H7B 108.6
C6 C7 H7B 108.6
H7A C7 H7B 107.5
C9 C8 C13 118.79(5)
C9 C8 C7 120.65(4)
C13 C8 C7 120.56(5)
C8 C9 C10 120.32(5)
C8 C9 H9A 119.8
C10 C9 H9A 119.8
C11 C10 C9 121.16(5)
C11 C10 H10A 119.4
C9 C10 H10A 119.4
C10 C11 C12 118.11(5)
C10 C11 C17 121.07(5)
C12 C11 C17 120.82(5)
C13 C12 C11 121.00(5)
C13 C12 H12A 119.5
C11 C12 H12A 119.5
C12 C13 C8 120.61(5)
C12 C13 H13A 119.7
C8 C13 H13A 119.7
N1 C14 C2 178.24(6)
N2 C15 C3 178.65(7)
N3 C16 C5 179.34(7)
C11 C17 H17A 109.5
C11 C17 H17B 109.5
H17A C17 H17B 109.5
C11 C17 H17C 109.5
H17A C17 H17C 109.5
H17B C17 H17C 109.5

loop_
_geom_bond_atom_site_label_1
_geom_bond_atom_site_label_2
_geom_bond_distance
_geom_bond_publ_flag
N1 C14 1.1560(7) ?
N2 C15 1.1523(8) ?
N3 C16 1.1561(7) ?
C1 C2 1.3921(7) ?
C1 C6 1.3934(6) ?
C1 H1A 0.9300 ?
C2 C3 1.4080(7) ?
C2 C14 1.4370(10) y
C3 C4 1.3922(7) ?
C3 C15 1.4350(10) y
C4 C5 1.3967(7) ?
C4 H4A 0.9300 ?
C5 C6 1.4069(7) ?
C5 C16 1.4370(10) y
C6 C7 1.5113(7) ?
C7 C8 1.5101(7) ?
C7 H7A 0.9700 ?
C7 H7B 0.9700 ?
C8 C9 1.3955(7) ?
C8 C13 1.3973(7) ?
C9 C10 1.3972(8) ?
C9 H9A 0.9300 ?
C10 C11 1.3965(8) ?
C10 H10A 0.9300 ?
C11 C12 1.3986(8) ?
C11 C17 1.5029(8) ?
C12 C13 1.3924(8) ?
C12 H12A 0.9300 ?
C13 H13A 0.9300 ?
C17 H17A 0.9600 ?
C17 H17B 0.9600 ?
C17 H17C 0.9600 ?

loop_
_geom_hbond_atom_site_label_D
_geom_hbond_atom_site_label_H
_geom_hbond_atom_site_label_A
_geom_hbond_site_symmetry_A
_geom_hbond_distance_DH
_geom_hbond_distance_HA
_geom_hbond_distance_DA
_geom_hbond_angle_DHA
_geom_hbond_publ_flag
C4 H4A N1 4_566 0.93 2.64 3.4800(10) 151 y
C7 H7A N3 3_656 0.97 2.68 3.5300(10) 147 y
C13 H13A N3 4_555 0.93 2.73 3.4110(10) 130 y

loop_
_geom_torsion_atom_site_label_1
_geom_torsion_atom_site_label_2
_geom_torsion_atom_site_label_3
_geom_torsion_atom_site_label_4
_geom_torsion
C6 C1 C2 C3 1.02(7)
C6 C1 C2 C14 -176.96(5)
C1 C2 C3 C4 -0.68(7)
C14 C2 C3 C4 177.29(5)
C1 C2 C3 C15 -179.94(5)
C14 C2 C3 C15 -1.97(7)
C2 C3 C4 C5 -0.14(7)
C15 C3 C4 C5 179.13(5)
C3 C4 C5 C6 0.65(7)
C3 C4 C5 C16 -179.18(5)
C2 C1 C6 C5 -0.52(7)
C2 C1 C6 C7 177.61(5)
C4 C5 C6 C1 -0.32(7)
C16 C5 C6 C1 179.51(5)
C4 C5 C6 C7 -178.49(5)
C16 C5 C6 C7 1.33(7)
C1 C6 C7 C8 9.22(7)
C5 C6 C7 C8 -172.69(4)
C6 C7 C8 C9 93.80(6)
C6 C7 C8 C13 -86.04(6)
C13 C8 C9 C10 -0.61(8)
C7 C8 C9 C10 179.55(5)
C8 C9 C10 C11 -0.12(9)
C9 C10 C11 C12 0.65(8)
C9 C10 C11 C17 -179.08(6)
C10 C11 C12 C13 -0.45(8)
C17 C11 C12 C13 179.27(5)
C11 C12 C13 C8 -0.27(8)
C9 C8 C13 C12 0.80(8)
C7 C8 C13 C12 -179.36(5)

loop_
_cod_related_entry_id
_cod_related_entry_database
_cod_related_entry_code
1 ChemSpider 21125161
